data_2213377
loop_
_publ_author_name
'Wei Xu'
'Jian-Li Lin'

_publ_section_title
;
 A second polymorph of
 dichloridobis(1,10-phenanthroline-\k^2^<i>N</i>,<i>N</i>')tungsten(II)
;
_journal_coeditor_code HG2212
_journal_issue 5
_journal_name_full 'Acta Crystallographica Section E'
_journal_page_first m1188
_journal_page_last m1190
_journal_paper_doi 10.1107/S1600536807013414
_journal_volume 63
_journal_year 2007
_chemical_formula_iupac '[W Cl2 (C12 H8 N2)2]'
_chemical_formula_moiety 'C24 H16 Cl2 N4 W'
_chemical_formula_sum 'C24 H16 Cl2 N4 W'
_chemical_formula_weight 615.16
_chemical_name_systematic
;
dichloridobis(1,10-phenanthroline-\k^2^N,N')tungsten(II)
;
_space_group_IT_number 2
_symmetry_cell_setting triclinic
_symmetry_space_group_name_Hall '-P 1'
_symmetry_space_group_name_H-M 'P -1'
_atom_sites_solution_hydrogens geom
_atom_sites_solution_primary direct
_atom_sites_solution_secondary difmap
_audit_creation_method SHELXL-97
_cell_angle_alpha 82.64(3)
_cell_angle_beta 76.39(3)
_cell_angle_gamma 71.84(3)
_cell_formula_units_Z 2
_cell_length_a 9.3937(19)
_cell_length_b 9.7464(19)
_cell_length_c 12.739(3)
_cell_measurement_reflns_used 9426
_cell_measurement_temperature 295(2)
_cell_measurement_theta_max 27.5
_cell_measurement_theta_min 3.2
_cell_volume 1075.2(5)
_computing_cell_refinement RAPID-AUTO
_computing_data_collection 'RAPID-AUTO (Rigaku, 1998)'
_computing_data_reduction 'CrystalStructure (Rigaku/MSC, 2004)'
_computing_molecular_graphics 'ORTEPII (Johnson, 1976)'
_computing_publication_material SHELXL97
_computing_structure_refinement 'SHELXL97 (Sheldrick, 1997)'
_computing_structure_solution 'SHELXS97 (Sheldrick, 1997)'
_diffrn_ambient_temperature 295(2)
_diffrn_detector_area_resol_mean 0
_diffrn_measured_fraction_theta_full 0.989
_diffrn_measured_fraction_theta_max 0.989
_diffrn_measurement_device_type 'Rigaku R-AXIS RAPID'
_diffrn_measurement_method \w
_diffrn_radiation_monochromator graphite
_diffrn_radiation_source 'fine-focus sealed tube'
_diffrn_radiation_type MoK\a
_diffrn_radiation_wavelength 0.71073
_diffrn_reflns_av_R_equivalents 0.0291
_diffrn_reflns_av_sigmaI/netI 0.0384
_diffrn_reflns_limit_h_max 12
_diffrn_reflns_limit_h_min -12
_diffrn_reflns_limit_k_max 12
_diffrn_reflns_limit_k_min -11
_diffrn_reflns_limit_l_max 16
_diffrn_reflns_limit_l_min -13
_diffrn_reflns_number 10617
_diffrn_reflns_theta_full 27.46
_diffrn_reflns_theta_max 27.46
_diffrn_reflns_theta_min 3.12
_diffrn_standards_decay_% 0
_diffrn_standards_interval_count image
_diffrn_standards_interval_time 0
_diffrn_standards_number 0
_exptl_absorpt_coefficient_mu 5.640
_exptl_absorpt_correction_T_max 0.326
_exptl_absorpt_correction_T_min 0.236
_exptl_absorpt_correction_type multi-scan
_exptl_absorpt_process_details '(ABSCOR; Higashi, 1995)'
_exptl_crystal_colour colorless
_exptl_crystal_density_diffrn 1.900
_exptl_crystal_density_method 'not measured'
_exptl_crystal_description block
_exptl_crystal_F_000 592
_exptl_crystal_size_max 0.28
_exptl_crystal_size_mid 0.22
_exptl_crystal_size_min 0.20
_refine_diff_density_max 1.080
_refine_diff_density_min -0.576
_refine_ls_extinction_method none
_refine_ls_goodness_of_fit_ref 1.049
_refine_ls_hydrogen_treatment constr
_refine_ls_matrix_type full
_refine_ls_number_parameters 280
_refine_ls_number_reflns 4865
_refine_ls_number_restraints 0
_refine_ls_restrained_S_all 1.049
_refine_ls_R_factor_all 0.0366
_refine_ls_R_factor_gt 0.0294
_refine_ls_shift/su_max 0.001
_refine_ls_shift/su_mean 0.000
_refine_ls_structure_factor_coef Fsqd
_refine_ls_weighting_details 'calc w=1/[\s^2^(Fo^2^)+(0.028P)^2^+1.0796P] where P=(Fo^2^+2Fc^2^)/3'
_refine_ls_weighting_scheme calc
_refine_ls_wR_factor_gt 0.0630
_refine_ls_wR_factor_ref 0.0671
_reflns_number_gt 4294
_reflns_number_total 4865
_reflns_threshold_expression I>2\s(I)
_cod_data_source_file hg2212.cif
_cod_data_source_block I
_cod_database_code 2213377
_cod_database_fobs_code 2213377

loop_
_symmetry_equiv_pos_as_xyz
'x, y, z'
'-x, -y, -z'

loop_
_atom_site_type_symbol
_atom_site_label
_atom_site_fract_x
_atom_site_fract_y
_atom_site_fract_z
_atom_site_U_iso_or_equiv
_atom_site_adp_type
_atom_site_calc_flag
_atom_site_refinement_flags
_atom_site_occupancy
W W1 0.56287(2) 0.728929(19) 0.735222(13) 0.03900(7) Uani d . 1
Cl Cl1 0.71708(15) 0.49614(14) 0.82665(12) 0.0613(3) Uani d . 1
Cl Cl2 0.74148(18) 0.86488(17) 0.64480(11) 0.0701(4) Uani d . 1
N N1 0.4350(5) 0.8380(4) 0.9067(3) 0.0487(9) Uani d . 1
N N2 0.3039(5) 0.9487(4) 0.7306(3) 0.0500(9) Uani d . 1
N N3 0.3616(4) 0.6089(4) 0.7703(3) 0.0437(8) Uani d . 1
N N4 0.4951(4) 0.6958(4) 0.5691(3) 0.0440(8) Uani d . 1
C C1 0.4999(7) 0.7859(6) 0.9914(4) 0.0629(14) Uani d . 1
H H1A 0.5889 0.7085 0.9827 0.075 Uiso calc R 1
C C2 0.4391(9) 0.8431(8) 1.0929(5) 0.0775(18) Uani d . 1
H H2A 0.4873 0.8048 1.1505 0.093 Uiso calc R 1
C C3 0.3077(9) 0.9563(8) 1.1064(4) 0.0775(19) Uani d . 1
H H3A 0.2665 0.9957 1.1735 0.093 Uiso calc R 1
C C4 0.2353(7) 1.0129(6) 1.0195(4) 0.0583(14) Uani d . 1
C C5 0.0960(8) 1.1303(6) 1.0276(5) 0.0721(17) Uani d . 1
H H5A 0.0513 1.1726 1.0935 0.087 Uiso calc R 1
C C6 0.0291(7) 1.1802(6) 0.9433(5) 0.0703(16) Uani d . 1
H H6A -0.0618 1.2554 0.9516 0.084 Uiso calc R 1
C C7 0.0946(6) 1.1201(5) 0.8416(4) 0.0564(12) Uani d . 1
C C8 0.0274(7) 1.1683(6) 0.7511(5) 0.0705(16) Uani d . 1
H H8A -0.0654 1.2410 0.7571 0.085 Uiso calc R 1
C C9 0.0983(7) 1.1084(6) 0.6543(5) 0.0691(15) Uani d . 1
H H9A 0.0548 1.1394 0.5937 0.083 Uiso calc R 1
C C10 0.2365(6) 1.0005(5) 0.6481(4) 0.0566(13) Uani d . 1
H H10A 0.2849 0.9619 0.5814 0.068 Uiso calc R 1
C C11 0.2338(5) 1.0068(5) 0.8278(4) 0.0442(10) Uani d . 1
C C12 0.3038(6) 0.9503(5) 0.9194(4) 0.0459(10) Uani d . 1
C C13 0.3038(6) 0.5592(5) 0.8669(4) 0.0537(12) Uani d . 1
H H13A 0.3508 0.5573 0.9239 0.064 Uiso calc R 1
C C14 0.1760(6) 0.5095(6) 0.8873(5) 0.0659(15) Uani d . 1
H H14A 0.1388 0.4743 0.9564 0.079 Uiso calc R 1
C C15 0.1058(6) 0.5132(6) 0.8041(5) 0.0677(15) Uani d . 1
H H15A 0.0181 0.4833 0.8163 0.081 Uiso calc R 1
C C16 0.1668(6) 0.5624(5) 0.6998(5) 0.0538(12) Uani d . 1
C C17 0.1043(7) 0.5645(7) 0.6069(6) 0.0725(17) Uani d . 1
H H17A 0.0157 0.5369 0.6159 0.087 Uiso calc R 1
C C18 0.1700(7) 0.6051(6) 0.5080(6) 0.0721(17) Uani d . 1
H H18A 0.1272 0.6038 0.4494 0.087 Uiso calc R 1
C C19 0.3063(6) 0.6510(5) 0.4901(4) 0.0544(12) Uani d . 1
C C20 0.3794(8) 0.6947(6) 0.3887(5) 0.0686(16) Uani d . 1
H H20A 0.3420 0.6939 0.3274 0.082 Uiso calc R 1
C C21 0.5062(8) 0.7387(6) 0.3801(4) 0.0676(15) Uani d . 1
H H21A 0.5551 0.7693 0.3131 0.081 Uiso calc R 1
C C22 0.5614(7) 0.7375(5) 0.4721(4) 0.0557(12) Uani d . 1
H H22A 0.6484 0.7671 0.4653 0.067 Uiso calc R 1
C C23 0.3691(5) 0.6527(4) 0.5792(4) 0.0430(10) Uani d . 1
C C24 0.2972(5) 0.6081(4) 0.6857(4) 0.0410(9) Uani d . 1

loop_
_atom_site_aniso_label
_atom_site_aniso_U_11
_atom_site_aniso_U_22
_atom_site_aniso_U_33
_atom_site_aniso_U_12
_atom_site_aniso_U_13
_atom_site_aniso_U_23
W1 0.03549(10) 0.04842(11) 0.03555(10) -0.01436(7) -0.00930(7) -0.00232(7)
Cl1 0.0457(7) 0.0617(7) 0.0737(9) -0.0053(5) -0.0238(6) 0.0010(6)
Cl2 0.0754(10) 0.0912(10) 0.0563(8) -0.0499(8) -0.0003(7) -0.0105(7)
N1 0.052(2) 0.054(2) 0.043(2) -0.0208(19) -0.0097(18) -0.0045(17)
N2 0.058(3) 0.043(2) 0.043(2) -0.0096(18) -0.0069(18) -0.0037(16)
N3 0.036(2) 0.043(2) 0.053(2) -0.0112(15) -0.0103(17) -0.0047(16)
N4 0.047(2) 0.043(2) 0.044(2) -0.0149(17) -0.0097(17) -0.0032(15)
C1 0.077(4) 0.071(3) 0.050(3) -0.027(3) -0.024(3) 0.001(2)
C2 0.101(5) 0.098(5) 0.049(3) -0.045(4) -0.025(3) 0.001(3)
C3 0.115(6) 0.095(5) 0.039(3) -0.058(5) -0.001(3) -0.020(3)
C4 0.080(4) 0.056(3) 0.045(3) -0.037(3) 0.004(3) -0.012(2)
C5 0.088(5) 0.060(3) 0.058(3) -0.026(3) 0.021(3) -0.026(3)
C6 0.070(4) 0.050(3) 0.075(4) -0.011(3) 0.010(3) -0.013(3)
C7 0.057(3) 0.040(3) 0.063(3) -0.012(2) 0.006(2) -0.010(2)
C8 0.058(4) 0.055(3) 0.085(4) -0.001(3) -0.016(3) 0.005(3)
C9 0.070(4) 0.060(3) 0.066(4) -0.001(3) -0.020(3) 0.002(3)
C10 0.070(4) 0.045(3) 0.046(3) -0.005(2) -0.013(2) 0.000(2)
C11 0.046(3) 0.037(2) 0.047(3) -0.0147(19) -0.002(2) -0.0045(18)
C12 0.052(3) 0.047(2) 0.042(2) -0.024(2) 0.000(2) -0.0054(19)
C13 0.054(3) 0.057(3) 0.049(3) -0.020(2) -0.004(2) -0.002(2)
C14 0.051(3) 0.071(4) 0.072(4) -0.027(3) 0.007(3) -0.007(3)
C15 0.040(3) 0.071(4) 0.094(4) -0.029(3) 0.003(3) -0.012(3)
C16 0.040(3) 0.048(3) 0.076(3) -0.011(2) -0.014(2) -0.014(2)
C17 0.055(4) 0.073(4) 0.104(5) -0.023(3) -0.035(4) -0.011(3)
C18 0.071(4) 0.070(4) 0.091(5) -0.016(3) -0.052(4) -0.007(3)
C19 0.063(3) 0.042(2) 0.065(3) -0.007(2) -0.034(3) -0.007(2)
C20 0.098(5) 0.065(3) 0.051(3) -0.019(3) -0.039(3) -0.001(2)
C21 0.093(5) 0.064(3) 0.046(3) -0.024(3) -0.019(3) 0.006(2)
C22 0.067(3) 0.053(3) 0.049(3) -0.022(2) -0.011(2) -0.001(2)
C23 0.043(3) 0.036(2) 0.052(3) -0.0062(18) -0.022(2) -0.0025(18)
C24 0.029(2) 0.038(2) 0.056(3) -0.0054(16) -0.0125(19) -0.0072(18)

loop_
_atom_type_symbol
_atom_type_description
_atom_type_scat_dispersion_real
_atom_type_scat_dispersion_imag
_atom_type_scat_source
C C 0.0033 0.0016 'International Tables Vol C Tables 4.2.6.8 and 6.1.1.4'
H H 0.0000 0.0000 'International Tables Vol C Tables 4.2.6.8 and 6.1.1.4'
N N 0.0061 0.0033 'International Tables Vol C Tables 4.2.6.8 and 6.1.1.4'
Cl Cl 0.1484 0.1585 'International Tables Vol C Tables 4.2.6.8 and 6.1.1.4'
W W -0.8490 6.8722 'International Tables Vol C Tables 4.2.6.8 and 6.1.1.4'

loop_
_geom_angle_atom_site_label_1
_geom_angle_atom_site_label_2
_geom_angle_atom_site_label_3
_geom_angle
_geom_angle_publ_flag
N1 W1 N3 85.67(13) y
N1 W1 N4 138.03(13) y
N1 W1 Cl1 93.09(10) y
N1 W1 Cl2 106.23(10) y
N3 W1 Cl1 84.79(9) y
N4 W1 N3 67.99(12) y
N4 W1 Cl1 115.22(10) y
N4 W1 Cl2 94.47(9) y
Cl2 W1 N3 161.95(10) y
Cl2 W1 Cl1 107.56(6) y
C1 N1 C12 119.0(4) ?
C1 N1 W1 117.5(4) ?
C12 N1 W1 123.6(3) ?
C10 N2 C11 117.6(4) ?
C13 N3 C24 119.2(4) ?
C13 N3 W1 124.1(3) ?
C24 N3 W1 116.4(3) ?
C22 N4 C23 119.0(4) ?
C22 N4 W1 123.2(3) ?
C23 N4 W1 117.1(3) ?
N1 C1 C2 122.4(6) ?
N1 C1 H1A 118.8 ?
C2 C1 H1A 118.8 ?
C3 C2 C1 119.1(6) ?
C3 C2 H2A 120.4 ?
C1 C2 H2A 120.4 ?
C2 C3 C4 120.2(5) ?
C2 C3 H3A 119.9 ?
C4 C3 H3A 119.9 ?
C3 C4 C12 117.5(6) ?
C3 C4 C5 123.5(5) ?
C12 C4 C5 119.0(5) ?
C6 C5 C4 121.8(5) ?
C6 C5 H5A 119.1 ?
C4 C5 H5A 119.1 ?
C5 C6 C7 120.8(6) ?
C5 C6 H6A 119.6 ?
C7 C6 H6A 119.6 ?
C8 C7 C6 122.7(5) ?
C8 C7 C11 117.3(5) ?
C6 C7 C11 120.0(5) ?
C9 C8 C7 119.9(5) ?
C9 C8 H8A 120.0 ?
C7 C8 H8A 120.0 ?
C8 C9 C10 118.5(5) ?
C8 C9 H9A 120.7 ?
C10 C9 H9A 120.7 ?
N2 C10 C9 124.4(5) ?
N2 C10 H10A 117.8 ?
C9 C10 H10A 117.8 ?
N2 C11 C7 122.2(4) ?
N2 C11 C12 118.6(4) ?
C7 C11 C12 119.1(4) ?
N1 C12 C4 121.9(5) ?
N1 C12 C11 119.0(4) ?
C4 C12 C11 119.2(5) ?
N3 C13 C14 122.9(5) ?
N3 C13 H13A 118.5 ?
C14 C13 H13A 118.5 ?
C15 C14 C13 118.7(5) ?
C15 C14 H14A 120.7 ?
C13 C14 H14A 120.7 ?
C14 C15 C16 119.6(5) ?
C14 C15 H15A 120.2 ?
C16 C15 H15A 120.2 ?
C24 C16 C15 118.1(5) ?
C24 C16 C17 118.6(5) ?
C15 C16 C17 123.3(5) ?
C18 C17 C16 121.7(5) ?
C18 C17 H17A 119.2 ?
C16 C17 H17A 119.2 ?
C17 C18 C19 121.3(5) ?
C17 C18 H18A 119.4 ?
C19 C18 H18A 119.4 ?
C20 C19 C23 117.7(5) ?
C20 C19 C18 123.7(5) ?
C23 C19 C18 118.6(5) ?
C21 C20 C19 119.4(5) ?
C21 C20 H20A 120.3 ?
C19 C20 H20A 120.3 ?
C20 C21 C22 119.5(5) ?
C20 C21 H21A 120.3 ?
C22 C21 H21A 120.3 ?
N4 C22 C21 122.4(5) ?
N4 C22 H22A 118.8 ?
C21 C22 H22A 118.8 ?
N4 C23 C19 122.0(4) ?
N4 C23 C24 118.4(4) ?
C19 C23 C24 119.6(4) ?
N3 C24 C16 121.4(4) ?
N3 C24 C23 118.3(4) ?
C16 C24 C23 120.2(4) ?

loop_
_geom_bond_atom_site_label_1
_geom_bond_atom_site_label_2
_geom_bond_distance
_geom_bond_publ_flag
W1 N1 2.430(4) y
W1 N2 2.701(4) y
W1 N3 2.448(3) y
W1 N4 2.435(4) y
W1 Cl1 2.5829(16) y
W1 Cl2 2.4460(15) y
N1 C1 1.331(6) ?
N1 C12 1.362(6) ?
N2 C10 1.318(6) ?
N2 C11 1.360(6) ?
N3 C13 1.320(6) ?
N3 C24 1.355(5) ?
N4 C22 1.322(6) ?
N4 C23 1.348(6) ?
C1 C2 1.395(8) ?
C1 H1A 0.9300 ?
C2 C3 1.367(10) ?
C2 H2A 0.9300 ?
C3 C4 1.399(8) ?
C3 H3A 0.9300 ?
C4 C12 1.407(7) ?
C4 C5 1.437(9) ?
C5 C6 1.333(9) ?
C5 H5A 0.9300 ?
C6 C7 1.413(7) ?
C6 H6A 0.9300 ?
C7 C8 1.402(8) ?
C7 C11 1.415(7) ?
C8 C9 1.364(8) ?
C8 H8A 0.9300 ?
C9 C10 1.386(8) ?
C9 H9A 0.9300 ?
C10 H10A 0.9300 ?
C11 C12 1.439(6) ?
C13 C14 1.388(7) ?
C13 H13A 0.9300 ?
C14 C15 1.366(8) ?
C14 H14A 0.9300 ?
C15 C16 1.405(8) ?
C15 H15A 0.9300 ?
C16 C24 1.396(6) ?
C16 C17 1.434(8) ?
C17 C18 1.336(9) ?
C17 H17A 0.9300 ?
C18 C19 1.444(8) ?
C18 H18A 0.9300 ?
C19 C20 1.395(8) ?
C19 C23 1.401(6) ?
C20 C21 1.363(8) ?
C20 H20A 0.9300 ?
C21 C22 1.386(7) ?
C21 H21A 0.9300 ?
C22 H22A 0.9300 ?
C23 C24 1.444(6) ?

loop_
_geom_hbond_atom_site_label_D
_geom_hbond_atom_site_label_H
_geom_hbond_atom_site_label_A
_geom_hbond_site_symmetry_A
_geom_hbond_distance_DH
_geom_hbond_distance_HA
_geom_hbond_distance_DA
_geom_hbond_angle_DHA
_geom_hbond_publ_flag
C3 H3A Cl2 2_677 0.93 2.80 3.677(4) 157 y
C8 H8A Cl1 1_465 0.93 2.77 3.646(3) 157 y
C15 H15A Cl1 1_455 0.93 2.76 3.649(4) 159 y

loop_
_cod_related_entry_id
_cod_related_entry_database
_cod_related_entry_code
1 ChemSpider 30655186
